data_2227705
loop_
_publ_author_name
'Zhou, Jian-Guo'
'Ming, Mei'

_publ_section_title
;
 Tetra-\m-acetato-\k^8^<i>O</i>:<i>O</i>'-bis{[(<i>E</i>)-2-styrylpyrazine-\k<i>N</i>^3^]copper(II)}
;
_journal_coeditor_code JH2199
_journal_issue 10
_journal_name_full 'Acta Crystallographica Section E'
_journal_page_first m1328
_journal_paper_doi 10.1107/S1600536810037487
_journal_volume 66
_journal_year 2010
_chemical_formula_iupac '[Cu2 (C2 H3 O2)4 (C12 H10 N2)2]'
_chemical_formula_moiety 'C32 H32 Cu2 N4 O8'
_chemical_formula_sum 'C32 H32 Cu2 N4 O8'
_chemical_formula_weight 727.70
_chemical_name_systematic
;
Tetra-\m-acetato-\k^8^<i>O</i>:<i>O</i>'-bis{[(<i>E</i>)-2-styrylpyrazine-
\k<i>N</i>^3^]copper(II)}
;
_space_group_IT_number 2
_symmetry_cell_setting triclinic
_symmetry_space_group_name_Hall '-P 1'
_symmetry_space_group_name_H-M 'P -1'
_atom_sites_solution_hydrogens geom
_atom_sites_solution_primary direct
_atom_sites_solution_secondary difmap
_audit_creation_method SHELXL-97
_cell_angle_alpha 80.829(6)
_cell_angle_beta 71.321(6)
_cell_angle_gamma 74.300(6)
_cell_formula_units_Z 2
_cell_length_a 10.519(4)
_cell_length_b 10.755(4)
_cell_length_c 15.924(6)
_cell_measurement_reflns_used 715
_cell_measurement_temperature 293(2)
_cell_measurement_theta_max 23.75
_cell_measurement_theta_min 2.47
_cell_volume 1637.7(11)
_computing_cell_refinement 'SAINT (Bruker, 2001)'
_computing_data_collection 'APEX2 (Bruker, 2003)'
_computing_data_reduction 'SAINT (Bruker, 2001)'
_computing_molecular_graphics 'DIAMOND (Brandenburg, 2005)'
_computing_publication_material 'SHELXTL (Sheldrick, 2008)'
_computing_structure_refinement 'SHELXL97 (Sheldrick, 2008)'
_computing_structure_solution 'SHELXS97 (Sheldrick, 2008)'
_diffrn_ambient_temperature 293(2)
_diffrn_measured_fraction_theta_full 0.986
_diffrn_measured_fraction_theta_max 0.986
_diffrn_measurement_device_type 'Bruker APEXII CCD area-detector'
_diffrn_measurement_method 'phi and omega scans'
_diffrn_radiation_monochromator graphite
_diffrn_radiation_source 'fine-focus sealed tube'
_diffrn_radiation_type MoK\a
_diffrn_radiation_wavelength 0.71073
_diffrn_reflns_av_R_equivalents 0.0314
_diffrn_reflns_av_sigmaI/netI 0.0841
_diffrn_reflns_limit_h_max 13
_diffrn_reflns_limit_h_min -7
_diffrn_reflns_limit_k_max 13
_diffrn_reflns_limit_k_min -12
_diffrn_reflns_limit_l_max 19
_diffrn_reflns_limit_l_min -19
_diffrn_reflns_number 9491
_diffrn_reflns_theta_full 26.48
_diffrn_reflns_theta_max 26.48
_diffrn_reflns_theta_min 1.35
_exptl_absorpt_coefficient_mu 1.354
_exptl_absorpt_correction_T_max 1.000000
_exptl_absorpt_correction_T_min 0.749731
_exptl_absorpt_correction_type multi-scan
_exptl_absorpt_process_details '(SADABS; Bruker, 2001)'
_exptl_crystal_colour blue
_exptl_crystal_density_diffrn 1.476
_exptl_crystal_density_method 'not measured'
_exptl_crystal_description block
_exptl_crystal_F_000 748
_exptl_crystal_size_max 0.24
_exptl_crystal_size_mid 0.20
_exptl_crystal_size_min 0.16
_refine_diff_density_max 0.424
_refine_diff_density_min -0.457
_refine_ls_extinction_method none
_refine_ls_goodness_of_fit_ref 0.988
_refine_ls_hydrogen_treatment constr
_refine_ls_matrix_type full
_refine_ls_number_parameters 419
_refine_ls_number_reflns 6662
_refine_ls_number_restraints 0
_refine_ls_restrained_S_all 0.988
_refine_ls_R_factor_all 0.1163
_refine_ls_R_factor_gt 0.0496
_refine_ls_shift/su_max 0.001
_refine_ls_shift/su_mean 0.000
_refine_ls_structure_factor_coef Fsqd
_refine_ls_weighting_details 'calc w=1/[\s^2^(Fo^2^)+(0.0400P)^2^+0.0000P] where P=(Fo^2^+2Fc^2^)/3'
_refine_ls_weighting_scheme calc
_refine_ls_wR_factor_gt 0.0898
_refine_ls_wR_factor_ref 0.1087
_reflns_number_gt 3702
_reflns_number_total 6662
_reflns_threshold_expression >2sigma(I)
_cod_data_source_file jh2199.cif
_cod_data_source_block I
_cod_original_cell_volume 1637.7(10)
_cod_original_sg_symbol_H-M P-1
_cod_database_code 2227705
_cod_database_fobs_code 2227705

loop_
_symmetry_equiv_pos_as_xyz
'x, y, z'
'-x, -y, -z'

loop_
_atom_site_type_symbol
_atom_site_label
_atom_site_fract_x
_atom_site_fract_y
_atom_site_fract_z
_atom_site_U_iso_or_equiv
_atom_site_adp_type
_atom_site_calc_flag
_atom_site_refinement_flags
_atom_site_occupancy
_atom_site_disorder_assembly
_atom_site_disorder_group
Cu Cu1 0.75479(5) 0.39534(4) 0.21433(3) 0.04088(17) Uani d . 1 . .
Cu Cu2 0.66890(5) 0.61865(4) 0.28275(3) 0.04079(17) Uani d . 1 . .
O O1 0.8527(3) 0.3387(3) 0.30458(19) 0.0606(9) Uani d . 1 . .
O O2 0.7892(3) 0.5310(3) 0.35870(18) 0.0555(8) Uani d . 1 . .
O O3 0.9072(3) 0.4732(2) 0.13965(18) 0.0528(8) Uani d . 1 . .
O O4 0.8294(3) 0.6656(2) 0.19611(18) 0.0522(8) Uani d . 1 . .
O O5 0.5672(3) 0.6635(3) 0.19240(18) 0.0528(8) Uani d . 1 . .
O O6 0.6483(3) 0.4740(3) 0.13148(18) 0.0542(8) Uani d . 1 . .
O O7 0.5860(3) 0.3590(2) 0.30257(19) 0.0568(8) Uani d . 1 . .
O O8 0.5185(3) 0.5471(3) 0.36340(18) 0.0549(8) Uani d . 1 . .
N N1 0.8234(3) 0.2056(3) 0.1613(2) 0.0345(8) Uani d . 1 . .
N N2 0.9035(3) -0.0403(3) 0.1022(2) 0.0394(8) Uani d . 1 . .
N N3 0.5837(3) 0.8058(3) 0.3410(2) 0.0356(8) Uani d . 1 . .
N N4 0.4639(3) 1.0502(3) 0.4028(2) 0.0399(8) Uani d . 1 . .
C C1 0.6179(4) -0.0523(4) -0.1111(3) 0.0513(12) Uani d . 1 . .
H H1 0.5771 0.0294 -0.0902 0.062 Uiso calc R 1 . .
C C2 0.5709(5) -0.0916(5) -0.1708(3) 0.0646(13) Uani d . 1 . .
H H2 0.4991 -0.0361 -0.1900 0.078 Uiso calc R 1 . .
C C3 0.6274(6) -0.2106(6) -0.2026(3) 0.0778(16) Uani d . 1 . .
H H3 0.5931 -0.2376 -0.2419 0.093 Uiso calc R 1 . .
C C4 0.7352(6) -0.2896(5) -0.1760(4) 0.0830(18) Uani d . 1 . .
H H4 0.7771 -0.3698 -0.1992 0.100 Uiso calc R 1 . .
C C5 0.7832(5) -0.2519(4) -0.1149(3) 0.0672(14) Uani d . 1 . .
H H5 0.8553 -0.3076 -0.0962 0.081 Uiso calc R 1 . .
C C6 0.7237(4) -0.1307(4) -0.0814(3) 0.0440(10) Uani d . 1 . .
C C7 0.7775(4) -0.0940(4) -0.0172(3) 0.0453(11) Uani d . 1 . .
H H7 0.8378 -0.1597 0.0062 0.054 Uiso calc R 1 . .
C C8 0.7499(4) 0.0227(3) 0.0114(2) 0.0403(10) Uani d . 1 . .
H H8 0.6879 0.0893 -0.0100 0.048 Uiso calc R 1 . .
C C9 0.8096(4) 0.0531(3) 0.0735(2) 0.0343(9) Uani d . 1 . .
C C10 0.9545(4) -0.0093(4) 0.1601(3) 0.0427(10) Uani d . 1 . .
H H10 1.0191 -0.0725 0.1815 0.051 Uiso calc R 1 . .
C C11 0.9155(4) 0.1129(4) 0.1895(3) 0.0402(10) Uani d . 1 . .
H H11 0.9545 0.1304 0.2299 0.048 Uiso calc R 1 . .
C C12 0.7714(4) 0.1761(3) 0.1035(2) 0.0390(10) Uani d . 1 . .
H H12 0.7071 0.2400 0.0822 0.047 Uiso calc R 1 . .
C C13 0.4607(4) 0.8311(4) 0.4013(3) 0.0415(10) Uani d . 1 . .
H H13 0.4144 0.7650 0.4233 0.050 Uiso calc R 1 . .
C C14 0.3986(4) 0.9537(4) 0.4329(2) 0.0363(9) Uani d . 1 . .
C C15 0.5867(4) 1.0225(4) 0.3440(3) 0.0414(10) Uani d . 1 . .
H H15 0.6346 1.0876 0.3228 0.050 Uiso calc R 1 . .
C C16 0.6474(4) 0.9020(4) 0.3128(2) 0.0398(10) Uani d . 1 . .
H H16 0.7343 0.8879 0.2713 0.048 Uiso calc R 1 . .
C C17 0.2624(4) 0.9800(4) 0.4969(2) 0.0435(11) Uani d . 1 . .
H H17 0.2174 0.9126 0.5163 0.052 Uiso calc R 1 . .
C C18 0.1986(4) 1.0933(4) 0.5294(2) 0.0401(10) Uani d . 1 . .
H H18 0.2462 1.1588 0.5097 0.048 Uiso calc R 1 . .
C C19 0.0615(4) 1.1276(4) 0.5929(3) 0.0428(10) Uani d . 1 . .
C C20 -0.0289(4) 1.0469(5) 0.6190(3) 0.0556(12) Uani d . 1 . .
H H20 -0.0013 0.9653 0.5975 0.067 Uiso calc R 1 . .
C C21 -0.1587(5) 1.0852(6) 0.6760(3) 0.0763(16) Uani d . 1 . .
H H21 -0.2177 1.0292 0.6930 0.092 Uiso calc R 1 . .
C C22 -0.2021(6) 1.2048(7) 0.7080(3) 0.0865(19) Uani d . 1 . .
H H22 -0.2912 1.2310 0.7453 0.104 Uiso calc R 1 . .
C C23 -0.1136(6) 1.2863(5) 0.6848(4) 0.0830(18) Uani d . 1 . .
H H23 -0.1418 1.3670 0.7077 0.100 Uiso calc R 1 . .
C C24 0.0172(5) 1.2479(4) 0.6276(3) 0.0586(13) Uani d . 1 . .
H H24 0.0767 1.3034 0.6119 0.070 Uiso calc R 1 . .
C C25 0.8544(5) 0.4148(4) 0.3563(3) 0.0509(12) Uani d . 1 . .
C C26 0.9394(6) 0.3622(4) 0.4186(3) 0.0818(17) Uani d . 1 . .
H H26A 0.9564 0.4326 0.4404 0.123 Uiso calc R 1 . .
H H26B 1.0257 0.3081 0.3879 0.123 Uiso calc R 1 . .
H H26C 0.8908 0.3121 0.4677 0.123 Uiso calc R 1 . .
C C27 0.9178(4) 0.5848(4) 0.1444(3) 0.0418(10) Uani d . 1 . .
C C28 1.0436(4) 0.6262(4) 0.0839(3) 0.0619(13) Uani d . 1 . .
H H28A 1.1215 0.5844 0.1053 0.093 Uiso calc R 1 . .
H H28B 1.0289 0.7185 0.0827 0.093 Uiso calc R 1 . .
H H28C 1.0608 0.6023 0.0250 0.093 Uiso calc R 1 . .
C C29 0.5753(4) 0.5882(4) 0.1377(3) 0.0453(11) Uani d . 1 . .
C C30 0.4905(5) 0.6373(4) 0.0744(3) 0.0737(15) Uani d . 1 . .
H H30A 0.4235 0.7153 0.0943 0.111 Uiso calc R 1 . .
H H30B 0.4440 0.5729 0.0723 0.111 Uiso calc R 1 . .
H H30C 0.5496 0.6551 0.0162 0.111 Uiso calc R 1 . .
C C31 0.5038(4) 0.4367(4) 0.3580(3) 0.0457(11) Uani d . 1 . .
C C32 0.3805(5) 0.3961(4) 0.4214(3) 0.0717(16) Uani d . 1 . .
H H32A 0.3654 0.4228 0.4793 0.108 Uiso calc R 1 . .
H H32B 0.3956 0.3036 0.4247 0.108 Uiso calc R 1 . .
H H32C 0.3010 0.4359 0.4012 0.108 Uiso calc R 1 . .

loop_
_atom_site_aniso_label
_atom_site_aniso_U_11
_atom_site_aniso_U_22
_atom_site_aniso_U_33
_atom_site_aniso_U_12
_atom_site_aniso_U_13
_atom_site_aniso_U_23
Cu1 0.0487(4) 0.0295(3) 0.0416(3) -0.0043(2) -0.0094(3) -0.0116(2)
Cu2 0.0456(4) 0.0307(3) 0.0416(3) -0.0063(2) -0.0045(3) -0.0122(2)
O1 0.087(2) 0.0403(17) 0.058(2) -0.0011(16) -0.0324(19) -0.0128(14)
O2 0.076(2) 0.0442(17) 0.0532(19) -0.0086(16) -0.0294(18) -0.0118(14)
O3 0.0512(19) 0.0387(16) 0.0585(19) -0.0103(14) 0.0030(16) -0.0153(14)
O4 0.0499(19) 0.0374(16) 0.0569(19) -0.0111(14) 0.0055(16) -0.0112(14)
O5 0.059(2) 0.0422(16) 0.0555(19) 0.0028(14) -0.0215(17) -0.0150(14)
O6 0.066(2) 0.0397(16) 0.0569(19) 0.0022(15) -0.0255(17) -0.0144(14)
O7 0.065(2) 0.0413(16) 0.0542(18) -0.0195(15) 0.0069(17) -0.0151(14)
O8 0.057(2) 0.0413(17) 0.0573(19) -0.0153(15) 0.0051(16) -0.0166(14)
N1 0.035(2) 0.0307(17) 0.0353(19) -0.0036(15) -0.0090(17) -0.0041(14)
N2 0.040(2) 0.0305(17) 0.046(2) -0.0077(16) -0.0092(18) -0.0083(15)
N3 0.032(2) 0.0368(18) 0.0346(19) -0.0068(15) -0.0047(17) -0.0071(15)
N4 0.044(2) 0.0348(18) 0.043(2) -0.0095(16) -0.0126(18) -0.0083(15)
C1 0.048(3) 0.056(3) 0.052(3) -0.008(2) -0.019(3) -0.012(2)
C2 0.056(3) 0.084(4) 0.060(3) -0.009(3) -0.031(3) -0.011(3)
C3 0.084(4) 0.092(4) 0.077(4) -0.023(4) -0.037(4) -0.031(3)
C4 0.104(5) 0.068(4) 0.095(4) -0.012(3) -0.043(4) -0.041(3)
C5 0.065(3) 0.047(3) 0.099(4) 0.003(2) -0.041(3) -0.028(3)
C6 0.041(3) 0.049(2) 0.044(2) -0.010(2) -0.012(2) -0.010(2)
C7 0.039(3) 0.042(2) 0.057(3) -0.005(2) -0.016(2) -0.013(2)
C8 0.040(3) 0.035(2) 0.046(2) -0.0035(19) -0.015(2) -0.0061(18)
C9 0.032(2) 0.034(2) 0.034(2) -0.0104(18) -0.0022(19) -0.0044(17)
C10 0.041(3) 0.039(2) 0.049(3) -0.005(2) -0.018(2) -0.002(2)
C11 0.045(3) 0.038(2) 0.040(2) -0.007(2) -0.016(2) -0.0070(18)
C12 0.040(3) 0.034(2) 0.041(2) -0.0027(19) -0.014(2) -0.0068(18)
C13 0.041(3) 0.037(2) 0.049(3) -0.0156(19) -0.009(2) -0.0104(19)
C14 0.037(2) 0.037(2) 0.040(2) -0.0072(18) -0.014(2) -0.0119(18)
C15 0.049(3) 0.036(2) 0.042(2) -0.016(2) -0.010(2) -0.0052(19)
C16 0.040(3) 0.043(2) 0.036(2) -0.013(2) -0.009(2) -0.0017(19)
C17 0.041(3) 0.043(2) 0.049(3) -0.017(2) -0.006(2) -0.013(2)
C18 0.040(3) 0.041(2) 0.042(2) -0.0088(19) -0.012(2) -0.0110(19)
C19 0.042(3) 0.046(2) 0.038(2) 0.000(2) -0.015(2) -0.0087(19)
C20 0.044(3) 0.080(3) 0.043(3) -0.013(3) -0.009(2) -0.018(2)
C21 0.051(3) 0.130(5) 0.053(3) -0.028(3) -0.012(3) -0.015(3)
C22 0.050(4) 0.140(6) 0.052(3) 0.021(4) -0.015(3) -0.032(4)
C23 0.079(4) 0.075(4) 0.075(4) 0.025(3) -0.020(4) -0.033(3)
C24 0.061(3) 0.048(3) 0.055(3) 0.008(2) -0.013(3) -0.013(2)
C25 0.067(3) 0.044(3) 0.043(3) -0.012(2) -0.020(3) -0.004(2)
C26 0.116(5) 0.066(3) 0.076(4) 0.001(3) -0.058(4) -0.014(3)
C27 0.040(3) 0.037(2) 0.040(2) -0.001(2) -0.007(2) -0.001(2)
C28 0.056(3) 0.043(3) 0.069(3) -0.008(2) 0.003(3) -0.007(2)
C29 0.042(3) 0.049(3) 0.043(3) -0.005(2) -0.012(2) -0.007(2)
C30 0.085(4) 0.067(3) 0.075(3) 0.004(3) -0.044(3) -0.016(3)
C31 0.050(3) 0.042(2) 0.039(3) -0.013(2) -0.002(2) -0.004(2)
C32 0.068(3) 0.055(3) 0.075(3) -0.032(3) 0.023(3) -0.017(3)

loop_
_atom_type_symbol
_atom_type_description
_atom_type_scat_dispersion_real
_atom_type_scat_dispersion_imag
_atom_type_scat_source
C C 0.0033 0.0016 'International Tables Vol C Tables 4.2.6.8 and 6.1.1.4'
H H 0.0000 0.0000 'International Tables Vol C Tables 4.2.6.8 and 6.1.1.4'
N N 0.0061 0.0033 'International Tables Vol C Tables 4.2.6.8 and 6.1.1.4'
O O 0.0106 0.0060 'International Tables Vol C Tables 4.2.6.8 and 6.1.1.4'
Cu Cu 0.3201 1.2651 'International Tables Vol C Tables 4.2.6.8 and 6.1.1.4'

loop_
_geom_angle_atom_site_label_1
_geom_angle_atom_site_label_2
_geom_angle_atom_site_label_3
_geom_angle_site_symmetry_1
_geom_angle_site_symmetry_3
_geom_angle
_geom_angle_publ_flag
O6 Cu1 O1 . . 172.31(11) ?
O6 Cu1 O3 . . 89.91(13) ?
O1 Cu1 O3 . . 89.18(13) ?
O6 Cu1 O7 . . 89.49(13) ?
O1 Cu1 O7 . . 89.51(13) ?
O3 Cu1 O7 . . 165.70(10) ?
O6 Cu1 N1 . . 94.38(11) ?
O1 Cu1 N1 . . 93.30(12) ?
O3 Cu1 N1 . . 99.42(11) ?
O7 Cu1 N1 . . 94.87(11) ?
O6 Cu1 Cu2 . . 86.56(8) ?
O1 Cu1 Cu2 . . 85.75(8) ?
O3 Cu1 Cu2 . . 82.20(8) ?
O7 Cu1 Cu2 . . 83.51(8) ?
N1 Cu1 Cu2 . . 178.12(8) ?
O4 Cu2 O8 . . 171.82(10) ?
O4 Cu2 O2 . . 88.02(13) ?
O8 Cu2 O2 . . 90.25(13) ?
O4 Cu2 O5 . . 90.46(13) ?
O8 Cu2 O5 . . 89.18(12) ?
O2 Cu2 O5 . . 165.24(11) ?
O4 Cu2 N3 . . 96.07(11) ?
O8 Cu2 N3 . . 92.10(11) ?
O2 Cu2 N3 . . 99.50(11) ?
O5 Cu2 N3 . . 95.27(11) ?
O4 Cu2 Cu1 . . 86.66(8) ?
O8 Cu2 Cu1 . . 85.19(8) ?
O2 Cu2 Cu1 . . 82.81(8) ?
O5 Cu2 Cu1 . . 82.44(8) ?
N3 Cu2 Cu1 . . 176.47(9) ?
C25 O1 Cu1 . . 122.3(3) ?
C25 O2 Cu2 . . 124.7(3) ?
C27 O3 Cu1 . . 125.2(3) ?
C27 O4 Cu2 . . 121.1(3) ?
C29 O5 Cu2 . . 124.3(3) ?
C29 O6 Cu1 . . 121.0(3) ?
C31 O7 Cu1 . . 123.8(3) ?
C31 O8 Cu2 . . 123.1(3) ?
C11 N1 C12 . . 117.3(3) ?
C11 N1 Cu1 . . 120.3(3) ?
C12 N1 Cu1 . . 122.4(3) ?
C10 N2 C9 . . 117.0(3) ?
C16 N3 C13 . . 116.9(3) ?
C16 N3 Cu2 . . 121.5(3) ?
C13 N3 Cu2 . . 121.4(2) ?
C15 N4 C14 . . 116.8(3) ?
C2 C1 C6 . . 121.5(4) ?
C2 C1 H1 . . 119.3 ?
C6 C1 H1 . . 119.3 ?
C3 C2 C1 . . 121.0(5) ?
C3 C2 H2 . . 119.5 ?
C1 C2 H2 . . 119.5 ?
C2 C3 C4 . . 118.9(5) ?
C2 C3 H3 . . 120.5 ?
C4 C3 H3 . . 120.5 ?
C3 C4 C5 . . 120.8(5) ?
C3 C4 H4 . . 119.6 ?
C5 C4 H4 . . 119.6 ?
C4 C5 C6 . . 120.2(5) ?
C4 C5 H5 . . 119.9 ?
C6 C5 H5 . . 119.9 ?
C1 C6 C5 . . 117.6(4) ?
C1 C6 C7 . . 123.8(4) ?
C5 C6 C7 . . 118.6(4) ?
C8 C7 C6 . . 127.2(4) ?
C8 C7 H7 . . 116.4 ?
C6 C7 H7 . . 116.4 ?
C7 C8 C9 . . 124.4(4) ?
C7 C8 H8 . . 117.8 ?
C9 C8 H8 . . 117.8 ?
N2 C9 C12 . . 120.1(4) ?
N2 C9 C8 . . 118.7(3) ?
C12 C9 C8 . . 121.3(4) ?
N2 C10 C11 . . 122.5(4) ?
N2 C10 H10 . . 118.8 ?
C11 C10 H10 . . 118.8 ?
N1 C11 C10 . . 120.9(4) ?
N1 C11 H11 . . 119.5 ?
C10 C11 H11 . . 119.5 ?
N1 C12 C9 . . 122.3(4) ?
N1 C12 H12 . . 118.9 ?
C9 C12 H12 . . 118.9 ?
N3 C13 C14 . . 122.3(3) ?
N3 C13 H13 . . 118.9 ?
C14 C13 H13 . . 118.9 ?
N4 C14 C13 . . 119.9(4) ?
N4 C14 C17 . . 118.8(3) ?
C13 C14 C17 . . 121.3(4) ?
N4 C15 C16 . . 123.2(4) ?
N4 C15 H15 . . 118.4 ?
C16 C15 H15 . . 118.4 ?
N3 C16 C15 . . 120.9(4) ?
N3 C16 H16 . . 119.6 ?
C15 C16 H16 . . 119.6 ?
C18 C17 C14 . . 124.1(4) ?
C18 C17 H17 . . 117.9 ?
C14 C17 H17 . . 117.9 ?
C17 C18 C19 . . 127.3(4) ?
C17 C18 H18 . . 116.3 ?
C19 C18 H18 . . 116.3 ?
C20 C19 C24 . . 117.8(4) ?
C20 C19 C18 . . 123.0(4) ?
C24 C19 C18 . . 119.2(4) ?
C21 C20 C19 . . 121.1(5) ?
C21 C20 H20 . . 119.5 ?
C19 C20 H20 . . 119.5 ?
C22 C21 C20 . . 120.6(5) ?
C22 C21 H21 . . 119.7 ?
C20 C21 H21 . . 119.7 ?
C21 C22 C23 . . 119.8(5) ?
C21 C22 H22 . . 120.1 ?
C23 C22 H22 . . 120.1 ?
C22 C23 C24 . . 119.7(5) ?
C22 C23 H23 . . 120.2 ?
C24 C23 H23 . . 120.2 ?
C23 C24 C19 . . 121.1(5) ?
C23 C24 H24 . . 119.5 ?
C19 C24 H24 . . 119.5 ?
O2 C25 O1 . . 124.2(4) ?
O2 C25 C26 . . 118.4(4) ?
O1 C25 C26 . . 117.4(4) ?
C25 C26 H26A . . 109.5 ?
C25 C26 H26B . . 109.5 ?
H26A C26 H26B . . 109.5 ?
C25 C26 H26C . . 109.5 ?
H26A C26 H26C . . 109.5 ?
H26B C26 H26C . . 109.5 ?
O3 C27 O4 . . 124.7(4) ?
O3 C27 C28 . . 117.7(3) ?
O4 C27 C28 . . 117.6(4) ?
C27 C28 H28A . . 109.5 ?
C27 C28 H28B . . 109.5 ?
H28A C28 H28B . . 109.5 ?
C27 C28 H28C . . 109.5 ?
H28A C28 H28C . . 109.5 ?
H28B C28 H28C . . 109.5 ?
O5 C29 O6 . . 125.6(4) ?
O5 C29 C30 . . 117.4(4) ?
O6 C29 C30 . . 117.1(4) ?
C29 C30 H30A . . 109.5 ?
C29 C30 H30B . . 109.5 ?
H30A C30 H30B . . 109.5 ?
C29 C30 H30C . . 109.5 ?
H30A C30 H30C . . 109.5 ?
H30B C30 H30C . . 109.5 ?
O8 C31 O7 . . 124.3(4) ?
O8 C31 C32 . . 117.6(4) ?
O7 C31 C32 . . 118.1(4) ?
C31 C32 H32A . . 109.5 ?
C31 C32 H32B . . 109.5 ?
H32A C32 H32B . . 109.5 ?
C31 C32 H32C . . 109.5 ?
H32A C32 H32C . . 109.5 ?
H32B C32 H32C . . 109.5 ?

loop_
_geom_bond_atom_site_label_1
_geom_bond_atom_site_label_2
_geom_bond_site_symmetry_2
_geom_bond_distance
_geom_bond_publ_flag
Cu1 O6 . 1.947(3) ?
Cu1 O1 . 1.956(3) ?
Cu1 O3 . 1.968(3) ?
Cu1 O7 . 1.970(3) ?
Cu1 N1 . 2.181(3) ?
Cu1 Cu2 . 2.6077(10) ?
Cu2 O4 . 1.938(3) ?
Cu2 O8 . 1.946(3) ?
Cu2 O2 . 1.981(3) ?
Cu2 O5 . 1.983(3) ?
Cu2 N3 . 2.191(3) ?
O1 C25 . 1.257(4) ?
O2 C25 . 1.252(5) ?
O3 C27 . 1.252(4) ?
O4 C27 . 1.264(4) ?
O5 C29 . 1.249(4) ?
O6 C29 . 1.260(4) ?
O7 C31 . 1.258(4) ?
O8 C31 . 1.257(4) ?
N1 C11 . 1.323(4) ?
N1 C12 . 1.326(4) ?
N2 C10 . 1.326(4) ?
N2 C9 . 1.341(5) ?
N3 C16 . 1.325(4) ?
N3 C13 . 1.330(4) ?
N4 C15 . 1.318(5) ?
N4 C14 . 1.340(4) ?
C1 C2 . 1.367(5) ?
C1 C6 . 1.370(5) ?
C1 H1 . 0.9300 ?
C2 C3 . 1.360(6) ?
C2 H2 . 0.9300 ?
C3 C4 . 1.364(7) ?
C3 H3 . 0.9300 ?
C4 C5 . 1.384(6) ?
C4 H4 . 0.9300 ?
C5 C6 . 1.394(5) ?
C5 H5 . 0.9300 ?
C6 C7 . 1.463(5) ?
C7 C8 . 1.329(5) ?
C7 H7 . 0.9300 ?
C8 C9 . 1.447(5) ?
C8 H8 . 0.9300 ?
C9 C12 . 1.389(5) ?
C10 C11 . 1.377(5) ?
C10 H10 . 0.9300 ?
C11 H11 . 0.9300 ?
C12 H12 . 0.9300 ?
C13 C14 . 1.397(5) ?
C13 H13 . 0.9300 ?
C14 C17 . 1.452(5) ?
C15 C16 . 1.374(5) ?
C15 H15 . 0.9300 ?
C16 H16 . 0.9300 ?
C17 C18 . 1.319(5) ?
C17 H17 . 0.9300 ?
C18 C19 . 1.461(5) ?
C18 H18 . 0.9300 ?
C19 C20 . 1.382(5) ?
C19 C24 . 1.390(5) ?
C20 C21 . 1.370(6) ?
C20 H20 . 0.9300 ?
C21 C22 . 1.365(7) ?
C21 H21 . 0.9300 ?
C22 C23 . 1.375(7) ?
C22 H22 . 0.9300 ?
C23 C24 . 1.380(6) ?
C23 H23 . 0.9300 ?
C24 H24 . 0.9300 ?
C25 C26 . 1.489(6) ?
C26 H26A . 0.9600 ?
C26 H26B . 0.9600 ?
C26 H26C . 0.9600 ?
C27 C28 . 1.497(5) ?
C28 H28A . 0.9600 ?
C28 H28B . 0.9600 ?
C28 H28C . 0.9600 ?
C29 C30 . 1.497(6) ?
C30 H30A . 0.9600 ?
C30 H30B . 0.9600 ?
C30 H30C . 0.9600 ?
C31 C32 . 1.490(5) ?
C32 H32A . 0.9600 ?
C32 H32B . 0.9600 ?
C32 H32C . 0.9600 ?

loop_
_geom_torsion_atom_site_label_1
_geom_torsion_atom_site_label_2
_geom_torsion_atom_site_label_3
_geom_torsion_atom_site_label_4
_geom_torsion_site_symmetry_1
_geom_torsion_site_symmetry_2
_geom_torsion_site_symmetry_3
_geom_torsion_site_symmetry_4
_geom_torsion
_geom_torsion_publ_flag
O6 Cu1 Cu2 O4 . . . . -88.60(13) ?
O1 Cu1 Cu2 O4 . . . . 91.53(13) ?
O3 Cu1 Cu2 O4 . . . . 1.78(12) ?
O7 Cu1 Cu2 O4 . . . . -178.48(13) ?
O6 Cu1 Cu2 O8 . . . . 92.11(13) ?
O1 Cu1 Cu2 O8 . . . . -87.75(13) ?
O3 Cu1 Cu2 O8 . . . . -177.51(13) ?
O7 Cu1 Cu2 O8 . . . . 2.24(13) ?
O6 Cu1 Cu2 O2 . . . . -177.02(13) ?
O1 Cu1 Cu2 O2 . . . . 3.11(12) ?
O3 Cu1 Cu2 O2 . . . . -86.65(13) ?
O7 Cu1 Cu2 O2 . . . . 93.10(13) ?
O6 Cu1 Cu2 O5 . . . . 2.31(12) ?
O1 Cu1 Cu2 O5 . . . . -177.56(13) ?
O3 Cu1 Cu2 O5 . . . . 92.69(13) ?
O7 Cu1 Cu2 O5 . . . . -87.57(13) ?
O3 Cu1 O1 C25 . . . . 77.7(3) ?
O7 Cu1 O1 C25 . . . . -88.1(3) ?
N1 Cu1 O1 C25 . . . . 177.1(3) ?
Cu2 Cu1 O1 C25 . . . . -4.6(3) ?
O4 Cu2 O2 C25 . . . . -89.9(4) ?
O8 Cu2 O2 C25 . . . . 82.1(4) ?
O5 Cu2 O2 C25 . . . . -5.6(7) ?
N3 Cu2 O2 C25 . . . . 174.3(3) ?
Cu1 Cu2 O2 C25 . . . . -3.0(3) ?
O6 Cu1 O3 C27 . . . . 86.2(3) ?
O1 Cu1 O3 C27 . . . . -86.2(3) ?
O7 Cu1 O3 C27 . . . . -1.4(7) ?
N1 Cu1 O3 C27 . . . . -179.4(3) ?
Cu2 Cu1 O3 C27 . . . . -0.4(3) ?
O2 Cu2 O4 C27 . . . . 79.1(3) ?
O5 Cu2 O4 C27 . . . . -86.2(3) ?
N3 Cu2 O4 C27 . . . . 178.5(3) ?
Cu1 Cu2 O4 C27 . . . . -3.8(3) ?
O4 Cu2 O5 C29 . . . . 84.6(3) ?
O8 Cu2 O5 C29 . . . . -87.2(3) ?
O2 Cu2 O5 C29 . . . . 0.6(7) ?
N3 Cu2 O5 C29 . . . . -179.3(3) ?
Cu1 Cu2 O5 C29 . . . . -2.0(3) ?
O3 Cu1 O6 C29 . . . . -85.7(3) ?
O7 Cu1 O6 C29 . . . . 80.0(3) ?
N1 Cu1 O6 C29 . . . . 174.9(3) ?
Cu2 Cu1 O6 C29 . . . . -3.5(3) ?
O6 Cu1 O7 C31 . . . . -88.9(3) ?
O1 Cu1 O7 C31 . . . . 83.5(3) ?
O3 Cu1 O7 C31 . . . . -1.3(7) ?
N1 Cu1 O7 C31 . . . . 176.8(3) ?
Cu2 Cu1 O7 C31 . . . . -2.3(3) ?
O2 Cu2 O8 C31 . . . . -85.9(3) ?
O5 Cu2 O8 C31 . . . . 79.4(3) ?
N3 Cu2 O8 C31 . . . . 174.6(3) ?
Cu1 Cu2 O8 C31 . . . . -3.1(3) ?
O6 Cu1 N1 C11 . . . . 172.9(3) ?
O1 Cu1 N1 C11 . . . . -7.4(3) ?
O3 Cu1 N1 C11 . . . . 82.3(3) ?
O7 Cu1 N1 C11 . . . . -97.2(3) ?
O6 Cu1 N1 C12 . . . . -10.2(3) ?
O1 Cu1 N1 C12 . . . . 169.5(3) ?
O3 Cu1 N1 C12 . . . . -100.8(3) ?
O7 Cu1 N1 C12 . . . . 79.7(3) ?
O4 Cu2 N3 C16 . . . . -1.1(3) ?
O8 Cu2 N3 C16 . . . . 178.5(3) ?
O2 Cu2 N3 C16 . . . . 87.9(3) ?
O5 Cu2 N3 C16 . . . . -92.2(3) ?
O4 Cu2 N3 C13 . . . . 173.6(3) ?
O8 Cu2 N3 C13 . . . . -6.8(3) ?
O2 Cu2 N3 C13 . . . . -97.4(3) ?
O5 Cu2 N3 C13 . . . . 82.6(3) ?
C6 C1 C2 C3 . . . . 0.3(7) ?
C1 C2 C3 C4 . . . . -1.9(8) ?
C2 C3 C4 C5 . . . . 2.5(9) ?
C3 C4 C5 C6 . . . . -1.6(8) ?
C2 C1 C6 C5 . . . . 0.7(6) ?
C2 C1 C6 C7 . . . . -179.6(4) ?
C4 C5 C6 C1 . . . . 0.0(7) ?
C4 C5 C6 C7 . . . . -179.7(4) ?
C1 C6 C7 C8 . . . . -11.0(7) ?
C5 C6 C7 C8 . . . . 168.7(4) ?
C6 C7 C8 C9 . . . . -178.4(3) ?
C10 N2 C9 C12 . . . . 0.9(5) ?
C10 N2 C9 C8 . . . . -179.1(3) ?
C7 C8 C9 N2 . . . . 2.8(6) ?
C7 C8 C9 C12 . . . . -177.2(4) ?
C9 N2 C10 C11 . . . . -0.7(5) ?
C12 N1 C11 C10 . . . . -0.4(5) ?
Cu1 N1 C11 C10 . . . . 176.7(3) ?
N2 C10 C11 N1 . . . . 0.4(6) ?
C11 N1 C12 C9 . . . . 0.6(5) ?
Cu1 N1 C12 C9 . . . . -176.3(3) ?
N2 C9 C12 N1 . . . . -0.9(6) ?
C8 C9 C12 N1 . . . . 179.0(3) ?
C16 N3 C13 C14 . . . . 1.4(5) ?
Cu2 N3 C13 C14 . . . . -173.6(3) ?
C15 N4 C14 C13 . . . . -0.5(5) ?
C15 N4 C14 C17 . . . . -179.4(3) ?
N3 C13 C14 N4 . . . . -0.6(6) ?
N3 C13 C14 C17 . . . . 178.2(4) ?
C14 N4 C15 C16 . . . . 0.8(6) ?
C13 N3 C16 C15 . . . . -1.0(5) ?
Cu2 N3 C16 C15 . . . . 173.9(3) ?
N4 C15 C16 N3 . . . . -0.1(6) ?
N4 C14 C17 C18 . . . . -1.4(6) ?
C13 C14 C17 C18 . . . . 179.8(4) ?
C14 C17 C18 C19 . . . . 179.1(4) ?
C17 C18 C19 C20 . . . . -9.0(7) ?
C17 C18 C19 C24 . . . . 172.6(4) ?
C24 C19 C20 C21 . . . . 1.1(7) ?
C18 C19 C20 C21 . . . . -177.3(4) ?
C19 C20 C21 C22 . . . . 0.4(7) ?
C20 C21 C22 C23 . . . . -1.8(8) ?
C21 C22 C23 C24 . . . . 1.7(9) ?
C22 C23 C24 C19 . . . . -0.2(8) ?
C20 C19 C24 C23 . . . . -1.2(7) ?
C18 C19 C24 C23 . . . . 177.3(4) ?
Cu2 O2 C25 O1 . . . . 0.5(7) ?
Cu2 O2 C25 C26 . . . . -179.2(3) ?
Cu1 O1 C25 O2 . . . . 3.8(6) ?
Cu1 O1 C25 C26 . . . . -176.5(3) ?
Cu1 O3 C27 O4 . . . . -2.5(6) ?
Cu1 O3 C27 C28 . . . . 178.1(3) ?
Cu2 O4 C27 O3 . . . . 4.8(6) ?
Cu2 O4 C27 C28 . . . . -175.8(3) ?
Cu2 O5 C29 O6 . . . . -0.1(6) ?
Cu2 O5 C29 C30 . . . . 179.5(3) ?
Cu1 O6 C29 O5 . . . . 3.2(6) ?
Cu1 O6 C29 C30 . . . . -176.4(3) ?
Cu2 O8 C31 O7 . . . . 2.4(6) ?
Cu2 O8 C31 C32 . . . . -177.3(3) ?
Cu1 O7 C31 O8 . . . . 0.7(6) ?
Cu1 O7 C31 C32 . . . . -179.6(3) ?
